data_7245978
loop_
_publ_author_name
'Hua, Xiu-Ni'
'Pan, Xia'
'Zhu, Yang'
'Cai, Zhuoer'
'Song, Qi'
'Li, Yaozhenhui'
'Feng, Wenbin'
'Chen, Xin'
'Zhang, Hui'
'Sun, Baiwang'

_publ_section_title
;
 Novel pharmaceutical salts of cephalexin with organic counterions:
 structural analysis and properties
;
_journal_issue 54
_journal_name_full 'RSC Advances'
_journal_page_first 34843
_journal_page_last 34850
_journal_paper_doi 10.1039/D2RA05565A
_journal_volume 12
_journal_year 2022
_chemical_absolute_configuration ad
_chemical_formula_moiety 'C16 H18 N3 O4 S, C7 H5 O6 S, 4(H2 O)'
_chemical_formula_sum 'C23 H31 N3 O14 S2'
_chemical_formula_weight 637.63
_space_group_crystal_system monoclinic
_space_group_IT_number 4
_space_group_name_Hall 'P 2yb'
_space_group_name_H-M_alt 'P 1 21 1'
_atom_sites_solution_hydrogens mixed
_audit_creation_method SHELXL-2014/7
_audit_update_record
;
2022-10-29 deposited with the CCDC.	2022-11-11 downloaded from the CCDC.
;
_cell_angle_alpha 90
_cell_angle_beta 97.464(2)
_cell_angle_gamma 90
_cell_formula_units_Z 4
_cell_length_a 14.7579(9)
_cell_length_b 7.0785(3)
_cell_length_c 27.0868(16)
_cell_measurement_reflns_used 6567
_cell_measurement_temperature 150(2)
_cell_measurement_theta_max 26.12
_cell_measurement_theta_min 2.28
_cell_volume 2805.6(3)
_computing_cell_refinement 'SAINT V8.40B (?, 2016)'
_computing_data_collection 'Bruker APEX-II CCD diffractometer'
_computing_data_reduction 'SAINT V8.40B (?, 2016)'
_computing_molecular_graphics 'DIAMOND (Brandenburg & Putz, 2005)'
_computing_publication_material 'SHELXL-2014/7 (Sheldrick, 2014)'
_computing_structure_refinement 'SHELXL-2014/7 (Sheldrick, 2014)'
_computing_structure_solution 'SHELXL-2014/7 (Sheldrick, 2014)'
_diffrn_ambient_temperature 150(2)
_diffrn_measured_fraction_theta_full 0.994
_diffrn_measured_fraction_theta_max 0.992
_diffrn_measurement_device_type 'Bruker APEX-II CCD'
_diffrn_measurement_method '\f and \w scans'
_diffrn_radiation_type MoK\a
_diffrn_radiation_wavelength 0.71073
_diffrn_reflns_av_R_equivalents 0.0896
_diffrn_reflns_av_unetI/netI 0.0633
_diffrn_reflns_Laue_measured_fraction_full 0.994
_diffrn_reflns_Laue_measured_fraction_max 0.992
_diffrn_reflns_limit_h_max 18
_diffrn_reflns_limit_h_min -18
_diffrn_reflns_limit_k_max 8
_diffrn_reflns_limit_k_min -8
_diffrn_reflns_limit_l_max 33
_diffrn_reflns_limit_l_min -33
_diffrn_reflns_number 55635
_diffrn_reflns_point_group_measured_fraction_full 0.991
_diffrn_reflns_point_group_measured_fraction_max 0.989
_diffrn_reflns_theta_full 25.242
_diffrn_reflns_theta_max 26.424
_diffrn_reflns_theta_min 1.921
_exptl_absorpt_coefficient_mu 0.265
_exptl_absorpt_correction_T_max 0.7454
_exptl_absorpt_correction_T_min 0.6958
_exptl_absorpt_correction_type multi-scan
_exptl_absorpt_process_details 'SADABS-2016/2 (Bruker,2016/2)'
_exptl_crystal_colour yellow
_exptl_crystal_density_diffrn 1.510
_exptl_crystal_description strip
_exptl_crystal_F_000 1336
_exptl_crystal_size_max 0.200
_exptl_crystal_size_mid 0.150
_exptl_crystal_size_min 0.100
_refine_diff_density_max 0.587
_refine_diff_density_min -0.422
_refine_diff_density_rms 0.076
_refine_ls_abs_structure_details
;
 Flack x determined using 3985 quotients [(I+)-(I-)]/[(I+)+(I-)]
 (Parsons, Flack and Wagner, Acta Cryst. B69 (2013) 249-259).
;
_refine_ls_abs_structure_Flack 0.01(3)
_refine_ls_extinction_method none
_refine_ls_goodness_of_fit_ref 1.149
_refine_ls_hydrogen_treatment constr
_refine_ls_matrix_type full
_refine_ls_number_parameters 767
_refine_ls_number_reflns 11413
_refine_ls_number_restraints 13
_refine_ls_restrained_S_all 1.150
_refine_ls_R_factor_all 0.0639
_refine_ls_R_factor_gt 0.0567
_refine_ls_shift/su_max 0.000
_refine_ls_shift/su_mean 0.000
_refine_ls_structure_factor_coef Fsqd
_refine_ls_weighting_details 'w=1/[\s^2^(Fo^2^)+(0.0540P)^2^+1.6634P] where P=(Fo^2^+2Fc^2^)/3'
_refine_ls_weighting_scheme calc
_refine_ls_wR_factor_gt 0.1241
_refine_ls_wR_factor_ref 0.1280
_reflns_Friedel_coverage 0.840
_reflns_Friedel_fraction_full 0.988
_reflns_Friedel_fraction_max 0.987
_reflns_number_gt 10360
_reflns_number_total 11413
_reflns_threshold_expression 'I > 2\s(I)'
_cod_data_source_file d2ra05565a2.cif
_cod_data_source_block 1_CCDC2
_cod_original_sg_symbol_H-M 'P 21'
_cod_database_code 7245978
_shelx_shelxl_version_number 2014/7
_shelx_space_group_comment
;
The symmetry employed for this shelxl refinement is uniquely defined
by the following loop, which should always be used as a source of
symmetry information in preference to the above space-group names.
They are only intended as comments.
;
_shelx_estimated_absorpt_t_min 0.949
_shelx_estimated_absorpt_t_max 0.974

loop_
_space_group_symop_operation_xyz
'x, y, z'
'-x, y+1/2, -z'

loop_
_atom_site_label
_atom_site_type_symbol
_atom_site_fract_x
_atom_site_fract_y
_atom_site_fract_z
_atom_site_U_iso_or_equiv
_atom_site_adp_type
_atom_site_occupancy
_atom_site_site_symmetry_order
_atom_site_calc_flag
_atom_site_refinement_flags_posn
_atom_site_refinement_flags_adp
_atom_site_refinement_flags_occupancy
_atom_site_disorder_assembly
_atom_site_disorder_group
S1 S 0.71156(9) 0.07379(19) 0.96135(5) 0.0162(3) Uani 1 1 d . . . . .
S2 S 0.47530(9) 0.44126(19) 0.82223(5) 0.0177(3) Uani 1 1 d . . . . .
S3 S 0.78962(9) -0.01780(19) 0.52907(5) 0.0149(3) Uani 1 1 d . . . . .
S4 S 0.99643(8) 0.38721(19) 0.69592(4) 0.0137(3) Uani 1 1 d . . . . .
N1 N 0.8718(3) -0.0086(6) 0.92894(15) 0.0132(9) Uani 1 1 d . . . . .
N2 N 0.8750(3) 0.2334(6) 1.02911(15) 0.0134(9) Uani 1 1 d . . . . .
H2A H 0.8765 0.3437 1.0143 0.016 Uiso 1 1 calc R U . . .
N3 N 0.8337(3) 0.3797(6) 1.15344(14) 0.0108(8) Uani 1 1 d . . . . .
H3A H 0.8062 0.2691 1.1599 0.016 Uiso 1 1 calc R U . . .
H3B H 0.8062 0.4768 1.1677 0.016 Uiso 1 1 calc R U . . .
H3C H 0.8938 0.3750 1.1662 0.016 Uiso 1 1 calc R U . . .
N4 N 0.6261(3) -0.1005(6) 0.55829(14) 0.0112(8) Uani 1 1 d . . . . .
N5 N 0.6324(3) 0.1361(6) 0.45968(15) 0.0122(9) Uani 1 1 d . . . . .
H5D H 0.6335 0.2398 0.4777 0.015 Uiso 1 1 calc R U . . .
N6 N 0.6680(3) 0.3558(6) 0.34265(14) 0.0117(9) Uani 1 1 d . . . . .
H6A H 0.6949 0.2536 0.3302 0.018 Uiso 1 1 calc R U . . .
H6B H 0.6942 0.4633 0.3327 0.018 Uiso 1 1 calc R U . . .
H6C H 0.6073 0.3563 0.3312 0.018 Uiso 1 1 calc R U . . .
O1 O 0.8905(3) -0.0059(6) 0.79860(13) 0.0246(9) Uani 1 1 d . . . . .
H1 H 0.9322 -0.0410 0.7823 0.037 Uiso 1 1 calc R U . . .
O2 O 0.9834(2) -0.1264(6) 0.86260(13) 0.0200(8) Uani 1 1 d . . . . .
O3 O 1.0048(3) 0.1800(5) 0.94508(13) 0.0179(8) Uani 1 1 d . . . . .
O4 O 0.8499(3) 0.0755(6) 1.09795(14) 0.0227(9) Uani 1 1 d . . . . .
O5 O 0.8386(3) 0.5026(5) 0.94024(13) 0.0179(8) Uani 1 1 d . . . . .
H5 H 0.8798 0.4733 0.9230 0.027 Uiso 1 1 calc R U . . .
O6 O 0.9082(2) 0.4499(6) 0.85907(13) 0.0215(9) Uani 1 1 d . . . . .
O7 O 0.8172(3) 0.4510(8) 0.78669(14) 0.0330(11) Uani 1 1 d . . . . .
H7 H 0.8661 0.4226 0.7757 0.049 Uiso 1 1 calc R U . . .
O8 O 0.4690(3) 0.2419(6) 0.81028(15) 0.0256(9) Uani 1 1 d . . . . .
O9 O 0.4731(3) 0.5560(6) 0.77735(15) 0.0279(10) Uani 1 1 d . . . . .
O10 O 0.4101(3) 0.5015(7) 0.85437(15) 0.0293(10) Uani 1 1 d . . . . .
O11 O 0.6082(3) -0.0395(6) 0.68744(14) 0.0262(10) Uani 1 1 d . . . . .
H11 H 0.5646 -0.0487 0.7044 0.039 Uiso 1 1 calc R U . . .
O12 O 0.5107(3) -0.1812(6) 0.62931(14) 0.0198(8) Uani 1 1 d . . . . .
O13 O 0.4863(2) 0.0610(5) 0.53472(14) 0.0181(8) Uani 1 1 d . . . . .
O14 O 0.6556(3) 0.0119(5) 0.38521(13) 0.0185(8) Uani 1 1 d . . . . .
O15 O 0.6819(3) 0.4143(6) 0.53827(13) 0.0199(8) Uani 1 1 d . . . . .
H15A H 0.6328 0.4302 0.5504 0.030 Uiso 1 1 calc R U . . .
O16 O 0.5772(3) 0.3918(6) 0.60348(15) 0.0273(9) Uani 1 1 d . . . . .
O17 O 0.6325(3) 0.3967(7) 0.68404(14) 0.0304(10) Uani 1 1 d . . . . .
H17 H 0.5772 0.3819 0.6874 0.046 Uiso 1 1 calc R U . . .
O18 O 0.9628(3) 0.3670(7) 0.74365(14) 0.0263(10) Uani 1 1 d . . . . .
O19 O 1.0510(3) 0.2253(6) 0.68483(14) 0.0215(9) Uani 1 1 d . . . . .
O20 O 1.0429(3) 0.5655(6) 0.69100(16) 0.0246(9) Uani 1 1 d . . . . .
O21 O 0.4638(3) 0.3454(7) 0.69172(15) 0.0319(10) Uani 1 1 d . . . . .
H21A H 0.4304 0.4025 0.6700 0.038 Uiso 1 1 d R U . . .
H21B H 0.4580 0.3666 0.7283 0.038 Uiso 1 1 d R U . . .
O22 O 0.4762(3) 0.9237(6) 0.74260(13) 0.0228(9) Uani 1 1 d . . . . .
H22A H 0.4660 1.0389 0.7579 0.027 Uiso 1 1 d R U . . .
H22B H 0.4835 0.7962 0.7594 0.027 Uiso 1 1 d R U . . .
O23 O 0.2878(3) 0.0759(7) 0.79627(16) 0.0357(11) Uani 1 1 d . . . . .
H23A H 0.3420 0.1152 0.8034 0.043 Uiso 1 1 d R U . . .
H23B H 0.2648 0.1769 0.7683 0.043 Uiso 1 1 d R U . . .
O24 O 0.2349(3) 0.5442(5) 0.80590(14) 0.0211(9) Uani 1 1 d . . . . .
H24A H 0.2929 0.5158 0.8254 0.025 Uiso 1 1 d R U . . .
H24B H 0.2064 0.4743 0.8141 0.025 Uiso 1 1 d R U . . .
O25 O 0.0988(3) 0.2844(5) 0.83018(15) 0.0227(9) Uani 1 1 d . . . . .
H25A H 0.0629 0.3149 0.8073 0.027 Uiso 1 1 d R U . . .
H25B H 0.0864 0.3667 0.8530 0.027 Uiso 1 1 d R U . . .
O26 O 0.0275(3) 0.9072(6) 0.74797(14) 0.0228(8) Uani 1 1 d . . . . .
H26A H 0.0342 0.9950 0.7317 0.027 Uiso 1 1 d R U . . .
H26B H 0.0319 0.8170 0.7323 0.027 Uiso 1 1 d R U . . .
O27 O 0.2354(3) 0.5875(6) 0.70549(13) 0.0214(9) Uani 1 1 d . . . . .
H27C H 0.1750 0.5611 0.6925 0.026 Uiso 1 1 d R U . . .
H27D H 0.2418 0.5732 0.7347 0.026 Uiso 1 1 d R U . . .
O28 O 0.2453(3) 0.1814(6) 0.69231(15) 0.0221(9) Uani 1 1 d . . . . .
H28D H 0.2585 0.2892 0.6913 0.026 Uiso 1 1 d R U . . .
H28E H 0.1959 0.1756 0.6893 0.026 Uiso 1 1 d R U . . .
C1 C 0.8201(3) -0.0466(7) 0.97008(18) 0.0132(10) Uani 1 1 d . . . . .
H1A H 0.8159 -0.1836 0.9785 0.016 Uiso 1 1 calc R U . . .
C2 C 0.8379(3) -0.0235(7) 0.87765(17) 0.0133(10) Uani 1 1 d . . . . .
C3 C 0.7472(4) -0.0213(7) 0.86288(18) 0.0153(10) Uani 1 1 d . . . . .
C4 C 0.6765(4) -0.0043(8) 0.89804(19) 0.0173(11) Uani 1 1 d . . . . .
H4A H 0.6472 -0.1295 0.8998 0.021 Uiso 1 1 calc R U . . .
H4B H 0.6288 0.0840 0.8828 0.021 Uiso 1 1 calc R U . . .
C5 C 0.7040(4) -0.0475(8) 0.8095(2) 0.0225(12) Uani 1 1 d . . . . .
H5A H 0.7417 -0.1331 0.7924 0.034 Uiso 1 1 calc R U . . .
H5B H 0.6995 0.0751 0.7926 0.034 Uiso 1 1 calc R U . . .
H5C H 0.6427 -0.1015 0.8091 0.034 Uiso 1 1 calc R U . . .
C6 C 0.9116(3) -0.0554(7) 0.84580(18) 0.0136(10) Uani 1 1 d . . . . .
C7 C 0.9395(3) 0.0949(7) 0.95569(18) 0.0106(10) Uani 1 1 d . U . . .
C8 C 0.8971(4) 0.0632(7) 1.00409(18) 0.0128(10) Uani 1 1 d . . . . .
H8 H 0.9352 -0.0242 1.0272 0.015 Uiso 1 1 calc R U . . .
C9 C 0.8519(3) 0.2219(7) 1.07529(18) 0.0124(10) Uani 1 1 d . . . . .
C10 C 0.8254(3) 0.4099(7) 1.09823(17) 0.0125(10) Uani 1 1 d . . . . .
H10 H 0.8697 0.5099 1.0910 0.015 Uiso 1 1 calc R U . . .
C11 C 0.7300(3) 0.4734(7) 1.07869(16) 0.0108(10) Uani 1 1 d . . . . .
C12 C 0.6562(4) 0.3494(8) 1.0734(2) 0.0188(11) Uani 1 1 d . . . . .
H12 H 0.6662 0.2193 1.0809 0.023 Uiso 1 1 calc R U . . .
C13 C 0.5692(4) 0.4124(9) 1.0577(2) 0.0225(12) Uani 1 1 d . . . . .
H13 H 0.5197 0.3256 1.0545 0.027 Uiso 1 1 calc R U . . .
C14 C 0.5532(4) 0.6006(9) 1.0465(2) 0.0223(12) Uani 1 1 d . . . . .
H14 H 0.4930 0.6428 1.0349 0.027 Uiso 1 1 calc R U . . .
C15 C 0.6253(4) 0.7281(8) 1.0521(2) 0.0180(11) Uani 1 1 d . . . . .
H15 H 0.6144 0.8583 1.0453 0.022 Uiso 1 1 calc R U . . .
C16 C 0.7136(4) 0.6646(8) 1.06792(18) 0.0150(11) Uani 1 1 d . . . . .
H16 H 0.7630 0.7517 1.0714 0.018 Uiso 1 1 calc R U . . .
C17 C 0.5848(4) 0.4747(7) 0.85628(18) 0.0154(10) Uani 1 1 d . . . . .
C18 C 0.5938(4) 0.5017(8) 0.90764(19) 0.0169(11) Uani 1 1 d . . . . .
H18 H 0.5406 0.5111 0.9239 0.020 Uiso 1 1 calc R U . . .
C19 C 0.6781(4) 0.5147(7) 0.93499(19) 0.0143(10) Uani 1 1 d . . . . .
H19 H 0.6834 0.5342 0.9699 0.017 Uiso 1 1 calc R U . . .
C20 C 0.7568(4) 0.4994(7) 0.91152(18) 0.0131(10) Uani 1 1 d . . . . .
C21 C 0.7483(3) 0.4765(7) 0.85951(18) 0.0133(10) Uani 1 1 d . . . . .
C22 C 0.6617(4) 0.4648(7) 0.83219(19) 0.0146(10) Uani 1 1 d . . . . .
H22 H 0.6555 0.4499 0.7971 0.018 Uiso 1 1 calc R U . . .
C23 C 0.8316(4) 0.4585(7) 0.83546(19) 0.0175(11) Uani 1 1 d . . . . .
C24 C 0.6821(3) -0.1416(7) 0.51872(17) 0.0100(10) Uani 1 1 d . . . . .
H24 H 0.6884 -0.2796 0.5120 0.012 Uiso 1 1 calc R U . . .
C25 C 0.6579(3) -0.1012(7) 0.61019(17) 0.0119(10) Uani 1 1 d . . . . .
C26 C 0.7479(3) -0.1075(7) 0.62612(17) 0.0119(10) Uani 1 1 d . . . . .
C27 C 0.8211(3) -0.0989(8) 0.59218(18) 0.0153(10) Uani 1 1 d . . . . .
H27A H 0.8473 -0.2271 0.5906 0.018 Uiso 1 1 calc R U . . .
H27B H 0.8704 -0.0157 0.6080 0.018 Uiso 1 1 calc R U . . .
C28 C 0.7886(4) -0.1254(8) 0.68025(19) 0.0194(11) Uani 1 1 d . . . . .
H28A H 0.7536 -0.2183 0.6968 0.029 Uiso 1 1 calc R U . . .
H28B H 0.7862 -0.0027 0.6967 0.029 Uiso 1 1 calc R U . . .
H28C H 0.8523 -0.1669 0.6822 0.029 Uiso 1 1 calc R U . . .
C29 C 0.5838(3) -0.1119(7) 0.64299(17) 0.0126(10) Uani 1 1 d . . . . .
C30 C 0.5572(3) -0.0114(7) 0.52775(18) 0.0127(10) Uani 1 1 d . . . . .
C31 C 0.6077(3) -0.0402(7) 0.48131(17) 0.0118(10) Uani 1 1 d . . . . .
H31 H 0.5749 -0.1284 0.4562 0.014 Uiso 1 1 calc R U . . .
C32 C 0.6537(3) 0.1472(7) 0.41346(19) 0.0119(10) Uani 1 1 d . U . . .
C33 C 0.6807(3) 0.3463(7) 0.39820(18) 0.0114(10) Uani 1 1 d . . . . .
H33 H 0.6391 0.4402 0.4112 0.014 Uiso 1 1 calc R U . . .
C34 C 0.7789(3) 0.3964(8) 0.41769(17) 0.0132(10) Uani 1 1 d . . . . .
C35 C 0.7992(4) 0.5843(8) 0.43093(18) 0.0161(11) Uani 1 1 d . . . . .
H35 H 0.7515 0.6753 0.4284 0.019 Uiso 1 1 calc R U . . .
C36 C 0.8879(4) 0.6393(8) 0.44761(19) 0.0181(11) Uani 1 1 d . . . . .
H36 H 0.9012 0.7672 0.4564 0.022 Uiso 1 1 calc R U . . .
C37 C 0.9574(4) 0.5054(9) 0.4513(2) 0.0222(12) Uani 1 1 d . . . . .
H37 H 1.0184 0.5419 0.4629 0.027 Uiso 1 1 calc R U . . .
C38 C 0.9382(4) 0.3197(8) 0.4383(2) 0.0219(12) Uani 1 1 d . . . . .
H38 H 0.9861 0.2292 0.4408 0.026 Uiso 1 1 calc R U . . .
C39 C 0.8492(4) 0.2648(8) 0.4216(2) 0.0188(12) Uani 1 1 d . . . . .
H39 H 0.8364 0.1368 0.4127 0.023 Uiso 1 1 calc R U . . .
C40 C 0.8994(3) 0.3914(7) 0.65007(18) 0.0121(9) Uani 1 1 d . . . . .
C41 C 0.9139(3) 0.3995(7) 0.60027(18) 0.0154(10) Uani 1 1 d . . . . .
H41 H 0.9745 0.3983 0.5920 0.018 Uiso 1 1 calc R U . . .
C42 C 0.8415(4) 0.4094(7) 0.56316(18) 0.0157(10) Uani 1 1 d . . . . .
H42 H 0.8518 0.4181 0.5293 0.019 Uiso 1 1 calc R U . . .
C43 C 0.7524(4) 0.4065(7) 0.57548(18) 0.0145(10) Uani 1 1 d . . . . .
C44 C 0.7369(3) 0.3989(7) 0.62510(18) 0.0142(10) Uani 1 1 d . . . . .
C45 C 0.8116(3) 0.3903(7) 0.66276(19) 0.0145(10) Uani 1 1 d . . . . .
H45 H 0.8020 0.3837 0.6967 0.017 Uiso 1 1 calc R U . . .
C46 C 0.6420(4) 0.3948(8) 0.63674(19) 0.0182(11) Uani 1 1 d . . . . .

loop_
_atom_site_aniso_label
_atom_site_aniso_U_11
_atom_site_aniso_U_22
_atom_site_aniso_U_33
_atom_site_aniso_U_23
_atom_site_aniso_U_13
_atom_site_aniso_U_12
S1 0.0131(6) 0.0178(6) 0.0192(7) -0.0009(5) 0.0074(5) 0.0026(5)
S2 0.0127(6) 0.0238(7) 0.0166(6) 0.0028(5) 0.0020(5) 0.0012(5)
S3 0.0098(6) 0.0203(7) 0.0153(6) 0.0015(5) 0.0041(5) -0.0027(5)
S4 0.0096(6) 0.0191(6) 0.0123(6) -0.0014(5) 0.0010(5) 0.0020(5)
N1 0.011(2) 0.019(2) 0.0103(19) -0.0023(17) 0.0041(16) 0.0000(18)
N2 0.022(2) 0.010(2) 0.0074(19) 0.0005(16) 0.0021(18) 0.0068(18)
N3 0.011(2) 0.016(2) 0.0055(18) -0.0039(16) 0.0002(15) -0.0023(17)
N4 0.0081(19) 0.015(2) 0.0108(19) 0.0010(17) 0.0022(15) 0.0008(17)
N5 0.015(2) 0.013(2) 0.009(2) -0.0018(16) 0.0036(17) -0.0002(17)
N6 0.010(2) 0.015(2) 0.010(2) -0.0002(16) 0.0019(16) -0.0021(17)
O1 0.017(2) 0.043(2) 0.0150(18) 0.0003(18) 0.0050(15) 0.0060(19)
O2 0.0151(19) 0.032(2) 0.0131(18) -0.0006(16) 0.0028(15) 0.0070(18)
O3 0.013(2) 0.024(2) 0.0175(19) -0.0055(15) 0.0045(15) -0.0044(16)
O4 0.037(2) 0.0158(19) 0.018(2) 0.0020(16) 0.0118(17) 0.0011(18)
O5 0.019(2) 0.0191(19) 0.0145(18) -0.0026(15) -0.0006(15) -0.0018(16)
O6 0.0115(18) 0.034(2) 0.0187(19) 0.0007(17) -0.0013(15) -0.0013(17)
O7 0.015(2) 0.070(3) 0.0146(19) 0.000(2) 0.0027(15) 0.010(2)
O8 0.021(2) 0.033(2) 0.023(2) -0.0034(18) 0.0001(18) -0.0083(18)
O9 0.024(2) 0.040(3) 0.018(2) 0.0015(18) -0.0024(17) 0.002(2)
O10 0.018(2) 0.046(3) 0.025(2) -0.001(2) 0.0043(17) 0.006(2)
O11 0.019(2) 0.045(3) 0.0162(19) -0.0118(19) 0.0074(16) -0.010(2)
O12 0.0117(19) 0.033(2) 0.0153(19) -0.0047(16) 0.0038(15) -0.0047(16)
O13 0.0128(19) 0.0205(19) 0.022(2) 0.0024(16) 0.0060(15) 0.0033(16)
O14 0.022(2) 0.019(2) 0.0161(18) -0.0023(15) 0.0072(15) -0.0026(16)
O15 0.021(2) 0.021(2) 0.0160(18) -0.0038(16) -0.0061(15) 0.0040(17)
O16 0.0121(19) 0.039(2) 0.029(2) -0.007(2) -0.0054(16) 0.0011(19)
O17 0.014(2) 0.054(3) 0.024(2) -0.005(2) 0.0050(16) -0.003(2)
O18 0.0145(19) 0.049(3) 0.0150(19) 0.0017(19) 0.0000(15) 0.0051(19)
O19 0.018(2) 0.023(2) 0.023(2) -0.0019(17) 0.0029(17) 0.0028(17)
O20 0.015(2) 0.024(2) 0.033(2) -0.0115(18) -0.0024(17) -0.0066(17)
O21 0.022(2) 0.053(3) 0.020(2) 0.009(2) 0.0002(17) 0.003(2)
O22 0.021(2) 0.031(2) 0.0171(19) -0.0041(17) 0.0050(16) 0.0022(18)
O23 0.023(2) 0.052(3) 0.032(2) 0.012(2) 0.0040(19) -0.013(2)
O24 0.019(2) 0.025(2) 0.020(2) 0.0005(16) 0.0053(16) 0.0039(17)
O25 0.025(2) 0.021(2) 0.020(2) -0.0032(16) -0.0042(17) 0.0062(17)
O26 0.030(2) 0.019(2) 0.0211(19) -0.0010(16) 0.0086(17) -0.0010(17)
O27 0.019(2) 0.037(2) 0.0094(18) 0.0015(17) 0.0042(15) -0.0089(18)
O28 0.014(2) 0.023(2) 0.030(2) -0.0072(17) 0.0034(17) 0.0001(16)
C1 0.015(2) 0.013(3) 0.013(2) 0.0023(19) 0.0069(19) 0.004(2)
C2 0.017(3) 0.013(2) 0.010(2) 0.000(2) 0.0007(19) 0.000(2)
C3 0.017(3) 0.014(2) 0.015(2) 0.002(2) 0.002(2) -0.001(2)
C4 0.014(3) 0.017(3) 0.020(3) 0.007(2) 0.000(2) 0.000(2)
C5 0.016(3) 0.027(3) 0.022(3) -0.002(2) -0.008(2) -0.002(2)
C6 0.015(3) 0.013(3) 0.012(2) -0.0012(19) 0.001(2) -0.006(2)
C7 0.0116(14) 0.0103(14) 0.0099(14) -0.0013(11) 0.0011(11) 0.0029(12)
C8 0.017(3) 0.011(2) 0.010(2) -0.002(2) 0.002(2) 0.004(2)
C9 0.009(3) 0.013(3) 0.014(2) -0.001(2) -0.001(2) 0.0004(19)
C10 0.014(2) 0.015(2) 0.009(2) -0.0024(19) 0.0009(18) -0.005(2)
C11 0.014(2) 0.013(2) 0.006(2) -0.0035(19) 0.0038(18) -0.003(2)
C12 0.022(3) 0.017(3) 0.017(3) 0.002(2) 0.003(2) -0.004(2)
C13 0.012(3) 0.031(3) 0.025(3) -0.004(3) 0.002(2) -0.008(2)
C14 0.015(3) 0.034(3) 0.018(3) 0.002(2) 0.001(2) 0.007(2)
C15 0.020(3) 0.017(3) 0.018(3) 0.004(2) 0.005(2) 0.005(2)
C16 0.015(3) 0.020(3) 0.009(2) -0.002(2) 0.002(2) -0.002(2)
C17 0.020(3) 0.011(2) 0.016(2) 0.002(2) 0.002(2) 0.002(2)
C18 0.018(3) 0.018(3) 0.017(3) 0.005(2) 0.009(2) 0.006(2)
C19 0.023(3) 0.010(2) 0.010(2) 0.0006(18) 0.003(2) 0.002(2)
C20 0.019(3) 0.006(2) 0.013(2) 0.0043(19) 0.000(2) -0.001(2)
C21 0.014(2) 0.010(2) 0.016(2) -0.004(2) 0.0032(19) 0.000(2)
C22 0.019(3) 0.011(2) 0.014(2) -0.0009(19) 0.003(2) 0.001(2)
C23 0.020(3) 0.015(3) 0.017(3) 0.000(2) 0.003(2) 0.002(2)
C24 0.005(2) 0.013(2) 0.013(2) -0.0029(19) 0.0032(18) -0.0004(18)
C25 0.013(2) 0.010(2) 0.013(2) -0.0007(19) 0.0019(19) -0.001(2)
C26 0.017(3) 0.007(2) 0.011(2) 0.0028(19) 0.0019(19) -0.003(2)
C27 0.010(2) 0.018(3) 0.017(2) -0.001(2) 0.0004(19) 0.005(2)
C28 0.019(3) 0.022(3) 0.017(3) 0.005(2) -0.001(2) -0.001(2)
C29 0.012(2) 0.016(2) 0.010(2) 0.005(2) 0.0004(18) 0.003(2)
C30 0.015(3) 0.010(2) 0.014(2) 0.002(2) 0.004(2) -0.002(2)
C31 0.012(2) 0.012(2) 0.011(2) -0.0039(19) 0.0003(19) -0.0038(19)
C32 0.0093(14) 0.0140(15) 0.0120(14) 0.0013(12) 0.0001(12) 0.0000(12)
C33 0.012(2) 0.013(2) 0.010(2) 0.0038(18) 0.0018(19) 0.0021(19)
C34 0.011(2) 0.022(3) 0.008(2) 0.004(2) 0.0044(18) -0.004(2)
C35 0.015(3) 0.024(3) 0.010(2) 0.002(2) 0.006(2) -0.003(2)
C36 0.018(3) 0.023(3) 0.013(3) -0.004(2) 0.005(2) -0.009(2)
C37 0.010(3) 0.037(3) 0.020(3) -0.003(2) 0.004(2) -0.007(2)
C38 0.013(3) 0.027(3) 0.025(3) 0.002(2) 0.001(2) 0.006(2)
C39 0.015(3) 0.020(3) 0.021(3) -0.004(2) 0.005(2) -0.003(2)
C40 0.014(2) 0.009(2) 0.012(2) -0.0004(19) -0.0012(18) 0.001(2)
C41 0.014(2) 0.015(3) 0.018(2) -0.002(2) 0.003(2) -0.002(2)
C42 0.025(3) 0.013(2) 0.009(2) 0.000(2) 0.004(2) 0.000(2)
C43 0.020(3) 0.007(2) 0.015(2) 0.0009(19) -0.004(2) 0.000(2)
C44 0.013(2) 0.011(2) 0.018(2) -0.007(2) 0.001(2) 0.002(2)
C45 0.017(3) 0.011(2) 0.015(2) -0.003(2) 0.000(2) -0.002(2)
C46 0.016(3) 0.017(3) 0.021(3) -0.001(2) 0.001(2) 0.004(2)

loop_
_atom_type_symbol
_atom_type_description
_atom_type_scat_dispersion_real
_atom_type_scat_dispersion_imag
_atom_type_scat_source
C C 0.0033 0.0016 'International Tables Vol C Tables 4.2.6.8 and 6.1.1.4'
H H 0.0000 0.0000 'International Tables Vol C Tables 4.2.6.8 and 6.1.1.4'
N N 0.0061 0.0033 'International Tables Vol C Tables 4.2.6.8 and 6.1.1.4'
O O 0.0106 0.0060 'International Tables Vol C Tables 4.2.6.8 and 6.1.1.4'
S S 0.1246 0.1234 'International Tables Vol C Tables 4.2.6.8 and 6.1.1.4'

loop_
_geom_angle_atom_site_label_1
_geom_angle_atom_site_label_2
_geom_angle_atom_site_label_3
_geom_angle
_geom_angle_site_symmetry_1
_geom_angle_site_symmetry_3
_geom_angle_publ_flag
C1 S1 C4 96.9(2) . . ?
O10 S2 O8 113.2(3) . . ?
O10 S2 O9 113.2(3) . . ?
O8 S2 O9 111.3(3) . . ?
O10 S2 C17 106.3(2) . . ?
O8 S2 C17 106.0(2) . . ?
O9 S2 C17 106.2(2) . . ?
C24 S3 C27 96.1(2) . . ?
O18 S4 O20 112.8(3) . . ?
O18 S4 O19 111.7(2) . . ?
O20 S4 O19 112.7(2) . . ?
O18 S4 C40 106.8(2) . . ?
O20 S4 C40 105.7(2) . . ?
O19 S4 C40 106.7(2) . . ?
C7 N1 C2 134.3(4) . . ?
C7 N1 C1 96.5(4) . . ?
C2 N1 C1 125.7(4) . . ?
C9 N2 C8 119.2(4) . . ?
C9 N2 H2A 120.4 . . ?
C8 N2 H2A 120.4 . . ?
C10 N3 H3A 109.5 . . ?
C10 N3 H3B 109.5 . . ?
H3A N3 H3B 109.5 . . ?
C10 N3 H3C 109.5 . . ?
H3A N3 H3C 109.5 . . ?
H3B N3 H3C 109.5 . . ?
C30 N4 C25 135.9(4) . . ?
C30 N4 C24 95.4(4) . . ?
C25 N4 C24 125.2(4) . . ?
C32 N5 C31 122.3(4) . . ?
C32 N5 H5D 118.8 . . ?
C31 N5 H5D 118.8 . . ?
C33 N6 H6A 109.5 . . ?
C33 N6 H6B 109.5 . . ?
H6A N6 H6B 109.5 . . ?
C33 N6 H6C 109.5 . . ?
H6A N6 H6C 109.5 . . ?
H6B N6 H6C 109.5 . . ?
C6 O1 H1 109.5 . . ?
C20 O5 H5 109.5 . . ?
C23 O7 H7 109.5 . . ?
C29 O11 H11 109.5 . . ?
C43 O15 H15A 109.5 . . ?
C46 O17 H17 109.5 . . ?
H21A O21 H21B 120.4 . . ?
H22A O22 H22B 126.5 . . ?
H23A O23 H23B 98.4 . . ?
H24A O24 H24B 101.8 . . ?
H25A O25 H25B 100.9 . . ?
H26A O26 H26B 108.8 . . ?
H27C O27 H27D 109.6 . . ?
H28D O28 H28E 107.5 . . ?
N1 C1 C8 86.9(4) . . ?
N1 C1 S1 111.0(3) . . ?
C8 C1 S1 113.9(3) . . ?
N1 C1 H1A 114.1 . . ?
C8 C1 H1A 114.1 . . ?
S1 C1 H1A 114.1 . . ?
C3 C2 N1 120.1(5) . . ?
C3 C2 C6 127.0(4) . . ?
N1 C2 C6 112.8(4) . . ?
C2 C3 C4 123.8(5) . . ?
C2 C3 C5 124.2(5) . . ?
C4 C3 C5 111.9(5) . . ?
C3 C4 S1 119.2(4) . . ?
C3 C4 H4A 107.5 . . ?
S1 C4 H4A 107.5 . . ?
C3 C4 H4B 107.5 . . ?
S1 C4 H4B 107.5 . . ?
H4A C4 H4B 107.0 . . ?
C3 C5 H5A 109.5 . . ?
C3 C5 H5B 109.5 . . ?
H5A C5 H5B 109.5 . . ?
C3 C5 H5C 109.5 . . ?
H5A C5 H5C 109.5 . . ?
H5B C5 H5C 109.5 . . ?
O2 C6 O1 124.0(5) . . ?
O2 C6 C2 121.1(4) . . ?
O1 C6 C2 115.0(4) . . ?
O3 C7 N1 134.0(5) . . ?
O3 C7 C8 134.7(5) . . ?
N1 C7 C8 91.3(4) . . ?
N2 C8 C7 114.9(4) . . ?
N2 C8 C1 119.9(4) . . ?
C7 C8 C1 85.2(4) . . ?
N2 C8 H8 111.5 . . ?
C7 C8 H8 111.5 . . ?
C1 C8 H8 111.5 . . ?
O4 C9 N2 123.5(5) . . ?
O4 C9 C10 120.8(4) . . ?
N2 C9 C10 115.6(4) . . ?
N3 C10 C11 110.2(4) . . ?
N3 C10 C9 106.7(4) . . ?
C11 C10 C9 113.0(4) . . ?
N3 C10 H10 109.0 . . ?
C11 C10 H10 109.0 . . ?
C9 C10 H10 109.0 . . ?
C12 C11 C16 118.5(5) . . ?
C12 C11 C10 122.1(5) . . ?
C16 C11 C10 119.4(5) . . ?
C13 C12 C11 121.0(5) . . ?
C13 C12 H12 119.5 . . ?
C11 C12 H12 119.5 . . ?
C12 C13 C14 120.6(5) . . ?
C12 C13 H13 119.7 . . ?
C14 C13 H13 119.7 . . ?
C13 C14 C15 119.7(5) . . ?
C13 C14 H14 120.1 . . ?
C15 C14 H14 120.1 . . ?
C14 C15 C16 119.9(5) . . ?
C14 C15 H15 120.1 . . ?
C16 C15 H15 120.1 . . ?
C15 C16 C11 120.4(5) . . ?
C15 C16 H16 119.8 . . ?
C11 C16 H16 119.8 . . ?
C22 C17 C18 120.1(5) . . ?
C22 C17 S2 119.8(4) . . ?
C18 C17 S2 120.0(4) . . ?
C19 C18 C17 120.8(5) . . ?
C19 C18 H18 119.6 . . ?
C17 C18 H18 119.6 . . ?
C18 C19 C20 120.0(5) . . ?
C18 C19 H19 120.0 . . ?
C20 C19 H19 120.0 . . ?
O5 C20 C19 118.0(4) . . ?
O5 C20 C21 122.4(5) . . ?
C19 C20 C21 119.6(5) . . ?
C22 C21 C20 119.6(5) . . ?
C22 C21 C23 121.5(5) . . ?
C20 C21 C23 118.9(5) . . ?
C17 C22 C21 119.9(5) . . ?
C17 C22 H22 120.0 . . ?
C21 C22 H22 120.0 . . ?
O6 C23 O7 122.8(5) . . ?
O6 C23 C21 122.7(5) . . ?
O7 C23 C21 114.5(5) . . ?
N4 C24 C31 88.1(3) . . ?
N4 C24 S3 111.0(3) . . ?
C31 C24 S3 114.0(3) . . ?
N4 C24 H24 113.7 . . ?
C31 C24 H24 113.7 . . ?
S3 C24 H24 113.7 . . ?
C26 C25 N4 120.2(4) . . ?
C26 C25 C29 125.1(4) . . ?
N4 C25 C29 114.4(4) . . ?
C25 C26 C27 124.0(4) . . ?
C25 C26 C28 124.4(5) . . ?
C27 C26 C28 111.6(4) . . ?
C26 C27 S3 118.3(3) . . ?
C26 C27 H27A 107.7 . . ?
S3 C27 H27A 107.7 . . ?
C26 C27 H27B 107.7 . . ?
S3 C27 H27B 107.7 . . ?
H27A C27 H27B 107.1 . . ?
C26 C28 H28A 109.5 . . ?
C26 C28 H28B 109.5 . . ?
H28A C28 H28B 109.5 . . ?
C26 C28 H28C 109.5 . . ?
H28A C28 H28C 109.5 . . ?
H28B C28 H28C 109.5 . . ?
O12 C29 O11 124.8(5) . . ?
O12 C29 C25 122.3(4) . . ?
O11 C29 C25 113.0(4) . . ?
O13 C30 N4 133.7(5) . . ?
O13 C30 C31 134.5(5) . . ?
N4 C30 C31 91.8(4) . . ?
N5 C31 C30 112.8(4) . . ?
N5 C31 C24 117.7(4) . . ?
C30 C31 C24 84.6(3) . . ?
N5 C31 H31 112.9 . . ?
C30 C31 H31 112.9 . . ?
C24 C31 H31 112.9 . . ?
O14 C32 N5 124.5(5) . . ?
O14 C32 C33 121.3(4) . . ?
N5 C32 C33 114.1(4) . . ?
N6 C33 C34 109.2(4) . . ?
N6 C33 C32 108.0(4) . . ?
C34 C33 C32 112.9(4) . . ?
N6 C33 H33 108.9 . . ?
C34 C33 H33 108.9 . . ?
C32 C33 H33 108.9 . . ?
C39 C34 C35 119.0(5) . . ?
C39 C34 C33 122.7(5) . . ?
C35 C34 C33 118.3(5) . . ?
C36 C35 C34 120.9(5) . . ?
C36 C35 H35 119.6 . . ?
C34 C35 H35 119.6 . . ?
C35 C36 C37 119.3(5) . . ?
C35 C36 H36 120.4 . . ?
C37 C36 H36 120.4 . . ?
C38 C37 C36 120.4(5) . . ?
C38 C37 H37 119.8 . . ?
C36 C37 H37 119.8 . . ?
C37 C38 C39 120.3(5) . . ?
C37 C38 H38 119.9 . . ?
C39 C38 H38 119.9 . . ?
C38 C39 C34 120.2(5) . . ?
C38 C39 H39 119.9 . . ?
C34 C39 H39 119.9 . . ?
C45 C40 C41 120.5(5) . . ?
C45 C40 S4 121.6(4) . . ?
C41 C40 S4 117.9(4) . . ?
C42 C41 C40 120.6(5) . . ?
C42 C41 H41 119.7 . . ?
C40 C41 H41 119.7 . . ?
C41 C42 C43 119.5(5) . . ?
C41 C42 H42 120.3 . . ?
C43 C42 H42 120.3 . . ?
O15 C43 C44 120.9(5) . . ?
O15 C43 C42 118.6(4) . . ?
C44 C43 C42 120.6(5) . . ?
C43 C44 C45 119.3(5) . . ?
C43 C44 C46 119.1(5) . . ?
C45 C44 C46 121.5(5) . . ?
C40 C45 C44 119.5(5) . . ?
C40 C45 H45 120.2 . . ?
C44 C45 H45 120.2 . . ?
O16 C46 O17 123.2(5) . . ?
O16 C46 C44 121.0(5) . . ?
O17 C46 C44 115.8(5) . . ?

loop_
_geom_bond_atom_site_label_1
_geom_bond_atom_site_label_2
_geom_bond_distance
_geom_bond_site_symmetry_2
_geom_bond_publ_flag
S1 C1 1.803(5) . ?
S1 C4 1.812(5) . ?
S2 O10 1.443(4) . ?
S2 O8 1.448(5) . ?
S2 O9 1.459(4) . ?
S2 C17 1.770(5) . ?
S3 C24 1.802(5) . ?
S3 C27 1.806(5) . ?
S4 O18 1.451(4) . ?
S4 O20 1.451(4) . ?
S4 O19 1.454(4) . ?
S4 C40 1.769(5) . ?
N1 C7 1.368(7) . ?
N1 C2 1.418(6) . ?
N1 C1 1.455(6) . ?
N2 C9 1.341(6) . ?
N2 C8 1.441(6) . ?
N2 H2A 0.8800 . ?
N3 C10 1.500(6) . ?
N3 H3A 0.9100 . ?
N3 H3B 0.9100 . ?
N3 H3C 0.9100 . ?
N4 C30 1.377(6) . ?
N4 C25 1.423(6) . ?
N4 C24 1.466(6) . ?
N5 C32 1.332(6) . ?
N5 C31 1.446(6) . ?
N5 H5D 0.8800 . ?
N6 C33 1.494(6) . ?
N6 H6A 0.9100 . ?
N6 H6B 0.9100 . ?
N6 H6C 0.9100 . ?
O1 C6 1.323(6) . ?
O1 H1 0.8400 . ?
O2 C6 1.208(6) . ?
O3 C7 1.202(6) . ?
O4 C9 1.206(6) . ?
O5 C20 1.349(6) . ?
O5 H5 0.8400 . ?
O6 C23 1.225(6) . ?
O7 C23 1.312(6) . ?
O7 H7 0.8400 . ?
O11 C29 1.315(6) . ?
O11 H11 0.8400 . ?
O12 C29 1.199(6) . ?
O13 C30 1.202(6) . ?
O14 C32 1.229(6) . ?
O15 C43 1.353(6) . ?
O15 H15A 0.8400 . ?
O16 C46 1.226(6) . ?
O17 C46 1.307(6) . ?
O17 H17 0.8400 . ?
O21 H21A 0.8221 . ?
O21 H21B 1.0167 . ?
O22 H22A 0.9355 . ?
O22 H22B 1.0093 . ?
O23 H23A 0.8450 . ?
O23 H23B 1.0654 . ?
O24 H24A 0.9670 . ?
O24 H24B 0.7035 . ?
O25 H25A 0.7918 . ?
O25 H25B 0.8859 . ?
O26 H26A 0.7768 . ?
O26 H26B 0.7732 . ?
O27 H27C 0.9330 . ?
O27 H27D 0.7923 . ?
O28 H28D 0.7888 . ?
O28 H28E 0.7247 . ?
C1 C8 1.572(7) . ?
C1 H1A 1.0000 . ?
C2 C3 1.346(7) . ?
C2 C6 1.490(7) . ?
C3 C4 1.506(7) . ?
C3 C5 1.514(7) . ?
C4 H4A 0.9900 . ?
C4 H4B 0.9900 . ?
C5 H5A 0.9800 . ?
C5 H5B 0.9800 . ?
C5 H5C 0.9800 . ?
C7 C8 1.541(7) . ?
C8 H8 1.0000 . ?
C9 C10 1.541(7) . ?
C10 C11 1.506(7) . ?
C10 H10 1.0000 . ?
C11 C12 1.392(7) . ?
C11 C16 1.399(7) . ?
C12 C13 1.374(8) . ?
C12 H12 0.9500 . ?
C13 C14 1.380(9) . ?
C13 H13 0.9500 . ?
C14 C15 1.388(8) . ?
C14 H14 0.9500 . ?
C15 C16 1.392(8) . ?
C15 H15 0.9500 . ?
C16 H16 0.9500 . ?
C17 C22 1.382(7) . ?
C17 C18 1.393(7) . ?
C18 C19 1.367(8) . ?
C18 H18 0.9500 . ?
C19 C20 1.398(7) . ?
C19 H19 0.9500 . ?
C20 C21 1.407(7) . ?
C21 C22 1.394(7) . ?
C21 C23 1.470(7) . ?
C22 H22 0.9500 . ?
C24 C31 1.568(7) . ?
C24 H24 1.0000 . ?
C25 C26 1.343(7) . ?
C25 C29 1.497(7) . ?
C26 C27 1.508(7) . ?
C26 C28 1.516(7) . ?
C27 H27A 0.9900 . ?
C27 H27B 0.9900 . ?
C28 H28A 0.9800 . ?
C28 H28B 0.9800 . ?
C28 H28C 0.9800 . ?
C30 C31 1.557(7) . ?
C31 H31 1.0000 . ?
C32 C33 1.535(7) . ?
C33 C34 1.519(7) . ?
C33 H33 1.0000 . ?
C34 C39 1.389(8) . ?
C34 C35 1.400(8) . ?
C35 C36 1.384(8) . ?
C35 H35 0.9500 . ?
C36 C37 1.390(8) . ?
C36 H36 0.9500 . ?
C37 C38 1.381(9) . ?
C37 H37 0.9500 . ?
C38 C39 1.388(8) . ?
C38 H38 0.9500 . ?
C39 H39 0.9500 . ?
C40 C45 1.383(7) . ?
C40 C41 1.394(7) . ?
C41 C42 1.370(7) . ?
C41 H41 0.9500 . ?
C42 C43 1.398(7) . ?
C42 H42 0.9500 . ?
C43 C44 1.394(7) . ?
C44 C45 1.403(7) . ?
C44 C46 1.474(7) . ?
C45 H45 0.9500 . ?

loop_
_geom_hbond_atom_site_label_D
_geom_hbond_atom_site_label_H
_geom_hbond_atom_site_label_A
_geom_hbond_distance_DH
_geom_hbond_distance_HA
_geom_hbond_distance_DA
_geom_hbond_angle_DHA
_geom_hbond_site_symmetry_A
N2 H2A O5 0.88 2.30 3.062(6) 144.4 .
N3 H3A O24 0.91 1.98 2.858(6) 162.8 2_647
N3 H3B O23 0.91 1.93 2.763(6) 151.6 2_657
N3 H3B O25 0.91 2.59 3.046(6) 112.0 2_657
N3 H3C O2 0.91 2.06 2.789(5) 135.9 2_757
N3 H3C O26 0.91 2.47 3.153(5) 132.0 2_647
N5 H5D O15 0.88 2.10 2.922(5) 154.4 .
N6 H6A O27 0.91 1.91 2.797(6) 165.3 2_646
N6 H6B O28 0.91 1.95 2.857(6) 175.5 2_656
N6 H6C O12 0.91 2.18 2.850(6) 130.3 2_656
N6 H6C O22 0.91 2.26 2.969(5) 134.7 2_646
O1 H1 O26 0.84 1.82 2.659(5) 174.1 1_645
O5 H5 O6 0.84 1.84 2.572(5) 144.6 .
O7 H7 O18 0.84 1.81 2.642(5) 172.2 .
O11 H11 O22 0.84 1.78 2.618(5) 176.9 1_545
O15 H15A O16 0.84 1.77 2.499(6) 144.3 .
O17 H17 O21 0.84 1.71 2.552(6) 177.3 .
O21 H21A O14 0.82 1.99 2.808(6) 173.5 2_656
O21 H21B S2 1.02 2.58 3.582(4) 169.1 .
O21 H21B O8 1.02 2.38 3.285(6) 148.4 .
O21 H21B O9 1.02 1.88 2.745(6) 140.9 .
O22 H22A O8 0.94 2.02 2.915(6) 160.5 1_565
O22 H22B O9 1.01 1.78 2.770(6) 165.6 .
O23 H23A O8 0.85 2.06 2.900(6) 170.0 .
O23 H23B O28 1.07 2.04 2.902(6) 135.9 .
O24 H24A S2 0.97 2.75 3.592(4) 145.4 .
O24 H24A O10 0.97 1.81 2.760(6) 168.2 .
O24 H24B O25 0.70 2.17 2.862(6) 169.4 .
O25 H25A O18 0.79 2.15 2.939(5) 174.0 1_455
O25 H25B O4 0.89 2.12 2.868(5) 141.2 2_657
O26 H26A S4 0.78 2.97 3.685(4) 154.4 1_465
O26 H26A O19 0.78 2.10 2.876(6) 177.5 1_465
O26 H26B O20 0.77 2.12 2.894(6) 178.5 1_455
O27 H27C S4 0.93 2.92 3.778(4) 153.3 1_455
O27 H27C O20 0.93 1.95 2.820(6) 155.4 1_455
O27 H27D O24 0.79 1.95 2.738(5) 170.2 .
O28 H28D O27 0.79 2.18 2.902(6) 152.3 .
O28 H28E O19 0.72 2.15 2.865(6) 167.0 1_455
C1 H1A O5 1.00 2.49 3.312(6) 139.0 1_545
C8 H8 O3 1.00 2.36 3.292(6) 155.0 2_747
C10 H10 O3 1.00 2.51 3.475(6) 161.8 2_757
C24 H24 O15 1.00 2.29 3.188(6) 149.2 1_545
C31 H31 O13 1.00 2.40 3.150(6) 131.1 2_646
C31 H31 O16 1.00 2.59 3.365(6) 133.8 2_646
C33 H33 O13 1.00 2.65 3.583(6) 156.3 2_656
C45 H45 O7 0.95 2.46 3.375(6) 160.4 .

loop_
_geom_torsion_atom_site_label_1
_geom_torsion_atom_site_label_2
_geom_torsion_atom_site_label_3
_geom_torsion_atom_site_label_4
_geom_torsion
_geom_torsion_site_symmetry_1
_geom_torsion_site_symmetry_2
_geom_torsion_site_symmetry_3
_geom_torsion_site_symmetry_4
_geom_torsion_publ_flag
C7 N1 C1 C8 -2.2(4) . . . . ?
C2 N1 C1 C8 -163.6(5) . . . . ?
C7 N1 C1 S1 112.3(4) . . . . ?
C2 N1 C1 S1 -49.1(6) . . . . ?
C4 S1 C1 N1 49.9(4) . . . . ?
C4 S1 C1 C8 146.0(4) . . . . ?
C7 N1 C2 C3 -134.1(6) . . . . ?
C1 N1 C2 C3 19.6(8) . . . . ?
C7 N1 C2 C6 50.4(7) . . . . ?
C1 N1 C2 C6 -156.0(5) . . . . ?
N1 C2 C3 C4 -0.2(8) . . . . ?
C6 C2 C3 C4 174.6(5) . . . . ?
N1 C2 C3 C5 -176.3(5) . . . . ?
C6 C2 C3 C5 -1.5(9) . . . . ?
C2 C3 C4 S1 15.5(7) . . . . ?
C5 C3 C4 S1 -168.0(4) . . . . ?
C1 S1 C4 C3 -37.3(4) . . . . ?
C3 C2 C6 O2 -150.7(6) . . . . ?
N1 C2 C6 O2 24.5(7) . . . . ?
C3 C2 C6 O1 27.3(8) . . . . ?
N1 C2 C6 O1 -157.5(4) . . . . ?
C2 N1 C7 O3 -17.5(10) . . . . ?
C1 N1 C7 O3 -176.2(6) . . . . ?
C2 N1 C7 C8 161.0(5) . . . . ?
C1 N1 C7 C8 2.3(4) . . . . ?
C9 N2 C8 C7 -169.2(5) . . . . ?
C9 N2 C8 C1 91.6(6) . . . . ?
O3 C7 C8 N2 55.6(8) . . . . ?
N1 C7 C8 N2 -122.9(4) . . . . ?
O3 C7 C8 C1 176.4(6) . . . . ?
N1 C7 C8 C1 -2.1(4) . . . . ?
N1 C1 C8 N2 118.0(4) . . . . ?
S1 C1 C8 N2 6.4(6) . . . . ?
N1 C1 C8 C7 2.0(3) . . . . ?
S1 C1 C8 C7 -109.6(3) . . . . ?
C8 N2 C9 O4 1.3(8) . . . . ?
C8 N2 C9 C10 -177.5(4) . . . . ?
O4 C9 C10 N3 20.2(6) . . . . ?
N2 C9 C10 N3 -161.1(4) . . . . ?
O4 C9 C10 C11 -101.0(6) . . . . ?
N2 C9 C10 C11 77.7(6) . . . . ?
N3 C10 C11 C12 -74.8(6) . . . . ?
C9 C10 C11 C12 44.4(6) . . . . ?
N3 C10 C11 C16 101.7(5) . . . . ?
C9 C10 C11 C16 -139.1(5) . . . . ?
C16 C11 C12 C13 0.5(8) . . . . ?
C10 C11 C12 C13 177.0(5) . . . . ?
C11 C12 C13 C14 0.3(8) . . . . ?
C12 C13 C14 C15 -1.3(9) . . . . ?
C13 C14 C15 C16 1.6(8) . . . . ?
C14 C15 C16 C11 -0.8(8) . . . . ?
C12 C11 C16 C15 -0.3(7) . . . . ?
C10 C11 C16 C15 -176.9(4) . . . . ?
O10 S2 C17 C22 -167.4(4) . . . . ?
O8 S2 C17 C22 71.9(5) . . . . ?
O9 S2 C17 C22 -46.5(5) . . . . ?
O10 S2 C17 C18 15.8(5) . . . . ?
O8 S2 C17 C18 -104.9(5) . . . . ?
O9 S2 C17 C18 136.7(4) . . . . ?
C22 C17 C18 C19 -1.3(8) . . . . ?
S2 C17 C18 C19 175.5(4) . . . . ?
C17 C18 C19 C20 -0.5(8) . . . . ?
C18 C19 C20 O5 -176.4(5) . . . . ?
C18 C19 C20 C21 2.0(7) . . . . ?
O5 C20 C21 C22 176.8(5) . . . . ?
C19 C20 C21 C22 -1.6(7) . . . . ?
O5 C20 C21 C23 -1.0(7) . . . . ?
C19 C20 C21 C23 -179.3(5) . . . . ?
C18 C17 C22 C21 1.7(8) . . . . ?
S2 C17 C22 C21 -175.1(4) . . . . ?
C20 C21 C22 C17 -0.3(7) . . . . ?
C23 C21 C22 C17 177.4(5) . . . . ?
C22 C21 C23 O6 -172.7(5) . . . . ?
C20 C21 C23 O6 5.0(8) . . . . ?
C22 C21 C23 O7 6.9(7) . . . . ?
C20 C21 C23 O7 -175.4(5) . . . . ?
C30 N4 C24 C31 0.7(4) . . . . ?
C25 N4 C24 C31 -161.0(4) . . . . ?
C30 N4 C24 S3 115.7(4) . . . . ?
C25 N4 C24 S3 -46.0(6) . . . . ?
C27 S3 C24 N4 52.4(4) . . . . ?
C27 S3 C24 C31 150.0(3) . . . . ?
C30 N4 C25 C26 -141.2(6) . . . . ?
C24 N4 C25 C26 12.1(7) . . . . ?
C30 N4 C25 C29 43.9(8) . . . . ?
C24 N4 C25 C29 -162.7(4) . . . . ?
N4 C25 C26 C27 4.9(8) . . . . ?
C29 C25 C26 C27 179.2(5) . . . . ?
N4 C25 C26 C28 -174.6(5) . . . . ?
C29 C25 C26 C28 -0.3(8) . . . . ?
C25 C26 C27 S3 16.0(7) . . . . ?
C28 C26 C27 S3 -164.4(4) . . . . ?
C24 S3 C27 C26 -41.1(4) . . . . ?
C26 C25 C29 O12 -148.7(5) . . . . ?
N4 C25 C29 O12 25.8(7) . . . . ?
C26 C25 C29 O11 30.8(7) . . . . ?
N4 C25 C29 O11 -154.7(4) . . . . ?
C25 N4 C30 O13 -21.8(10) . . . . ?
C24 N4 C30 O13 179.8(6) . . . . ?
C25 N4 C30 C31 157.7(5) . . . . ?
C24 N4 C30 C31 -0.7(4) . . . . ?
C32 N5 C31 C30 -162.0(4) . . . . ?
C32 N5 C31 C24 101.9(5) . . . . ?
O13 C30 C31 N5 62.4(8) . . . . ?
N4 C30 C31 N5 -117.2(4) . . . . ?
O13 C30 C31 C24 -179.8(6) . . . . ?
N4 C30 C31 C24 0.6(4) . . . . ?
N4 C24 C31 N5 112.3(4) . . . . ?
S3 C24 C31 N5 0.1(5) . . . . ?
N4 C24 C31 C30 -0.6(3) . . . . ?
S3 C24 C31 C30 -112.8(3) . . . . ?
C31 N5 C32 O14 -0.9(8) . . . . ?
C31 N5 C32 C33 -178.3(4) . . . . ?
O14 C32 C33 N6 23.7(6) . . . . ?
N5 C32 C33 N6 -158.8(4) . . . . ?
O14 C32 C33 C34 -97.2(6) . . . . ?
N5 C32 C33 C34 80.4(5) . . . . ?
N6 C33 C34 C39 -84.5(6) . . . . ?
C32 C33 C34 C39 35.7(6) . . . . ?
N6 C33 C34 C35 93.7(5) . . . . ?
C32 C33 C34 C35 -146.1(4) . . . . ?
C39 C34 C35 C36 0.1(7) . . . . ?
C33 C34 C35 C36 -178.2(4) . . . . ?
C34 C35 C36 C37 -0.2(8) . . . . ?
C35 C36 C37 C38 0.3(8) . . . . ?
C36 C37 C38 C39 -0.3(9) . . . . ?
C37 C38 C39 C34 0.2(9) . . . . ?
C35 C34 C39 C38 0.0(8) . . . . ?
C33 C34 C39 C38 178.2(5) . . . . ?
O18 S4 C40 C45 4.6(5) . . . . ?
O20 S4 C40 C45 -115.7(4) . . . . ?
O19 S4 C40 C45 124.1(4) . . . . ?
O18 S4 C40 C41 -176.6(4) . . . . ?
O20 S4 C40 C41 63.1(5) . . . . ?
O19 S4 C40 C41 -57.0(5) . . . . ?
C45 C40 C41 C42 1.0(8) . . . . ?
S4 C40 C41 C42 -177.9(4) . . . . ?
C40 C41 C42 C43 -1.6(8) . . . . ?
C41 C42 C43 O15 -179.3(5) . . . . ?
C41 C42 C43 C44 1.7(8) . . . . ?
O15 C43 C44 C45 179.8(5) . . . . ?
C42 C43 C44 C45 -1.3(7) . . . . ?
O15 C43 C44 C46 1.5(7) . . . . ?
C42 C43 C44 C46 -179.6(5) . . . . ?
C41 C40 C45 C44 -0.5(8) . . . . ?
S4 C40 C45 C44 178.3(4) . . . . ?
C43 C44 C45 C40 0.7(7) . . . . ?
C46 C44 C45 C40 179.0(5) . . . . ?
C43 C44 C46 O16 2.4(8) . . . . ?
C45 C44 C46 O16 -175.9(5) . . . . ?
C43 C44 C46 O17 -176.9(5) . . . . ?
C45 C44 C46 O17 4.8(8) . . . . ?
